data_7702264
loop_
_publ_author_name
'Zhu, Peipei'
'Yang, Xiya'
'Li, Xiao'
'Sheng, Ning'
'Zhang, Haifeng'
'Zhang, Gongguo'
'Sha, Jingquan'

_publ_section_title
;
 Insights into the lithium diffusion process in a defect-containing porous
 crystalline POM@MOF anode material.
;
_journal_issue 1
_journal_name_full 'Dalton transactions (Cambridge, England : 2003)'
_journal_page_first 79
_journal_page_last 88
_journal_paper_doi 10.1039/c9dt04163j
_journal_volume 49
_journal_year 2020
_chemical_formula_moiety 'C10 H14 Cu6 Mo2 N15 O15, 4(H O0.50), 2(H O0.50)'
_chemical_formula_sum 'C10 H20 Cu6 Mo2 N15 O18'
_chemical_formula_weight 1211.59
_space_group_crystal_system monoclinic
_space_group_IT_number 12
_space_group_name_Hall '-C 2y'
_space_group_name_H-M_alt 'C 1 2/m 1'
_atom_sites_solution_hydrogens mixed
_audit_creation_date 2019-11-18
_audit_creation_method
;
Olex2 1.2
(compiled 2018.05.29 svn.r3508 for OlexSys, GUI svn.r5506)
;
_audit_update_record
;
2019-11-18 deposited with the CCDC.	2019-11-22 downloaded from the CCDC.
;
_cell_angle_alpha 90
_cell_angle_beta 94.67(3)
_cell_angle_gamma 90
_cell_formula_units_Z 4
_cell_length_a 19.23(3)
_cell_length_b 11.675(16)
_cell_length_c 13.206(18)
_cell_measurement_reflns_used 1223
_cell_measurement_temperature 296(2)
_cell_measurement_theta_max 26.388
_cell_measurement_theta_min 2.615
_cell_volume 2955(7)
_computing_cell_refinement 'SAINT v7.68A (Bruker, 2009)'
_computing_data_collection 'SAINT v7.68A (Bruker, 2009)'
_computing_data_reduction 'SAINT v7.68A (Bruker, 2009)'
_computing_molecular_graphics 'Olex2 (Dolomanov et al., 2009)'
_computing_publication_material 'Olex2 (Dolomanov et al., 2009)'
_computing_structure_refinement 'ShelXL (Sheldrick, 2015)'
_computing_structure_solution 'XS (Sheldrick, 2008)'
_diffrn_ambient_temperature 296.15
_diffrn_measured_fraction_theta_full 0.997
_diffrn_measured_fraction_theta_max 0.997
_diffrn_measurement_device_type 'Bruker P4'
_diffrn_measurement_method '\w scans'
_diffrn_radiation_monochromator graphite
_diffrn_radiation_type MoK\a
_diffrn_radiation_wavelength 0.71073
_diffrn_reflns_av_R_equivalents 0.0783
_diffrn_reflns_av_unetI/netI 0.0956
_diffrn_reflns_Laue_measured_fraction_full 0.997
_diffrn_reflns_Laue_measured_fraction_max 0.997
_diffrn_reflns_limit_h_max 14
_diffrn_reflns_limit_h_min -22
_diffrn_reflns_limit_k_max 13
_diffrn_reflns_limit_k_min -13
_diffrn_reflns_limit_l_max 15
_diffrn_reflns_limit_l_min -15
_diffrn_reflns_number 7310
_diffrn_reflns_point_group_measured_fraction_full 0.997
_diffrn_reflns_point_group_measured_fraction_max 0.997
_diffrn_reflns_theta_full 24.989
_diffrn_reflns_theta_max 24.989
_diffrn_reflns_theta_min 1.547
_exptl_absorpt_coefficient_mu 5.156
_exptl_absorpt_correction_T_max 0.902
_exptl_absorpt_correction_T_min 0.390
_exptl_absorpt_correction_type multi-scan
_exptl_absorpt_process_details
;
SADABS-2008/1 (Bruker,2008) was used for absorption correction.
wR2(int) was 0.1874 before and 0.0936 after correction.
The Ratio of minimum to maximum transmission is 0.4324.
The \l/2 correction factor is Not present.
;
_exptl_crystal_colour Blue
_exptl_crystal_density_diffrn 2.723
_exptl_crystal_description BLOCK
_exptl_crystal_F_000 2348
_exptl_crystal_size_max 0.19
_exptl_crystal_size_mid 0.19
_exptl_crystal_size_min 0.02
_refine_diff_density_max 1.474
_refine_diff_density_min -1.883
_refine_diff_density_rms 0.274
_refine_ls_extinction_coef 0.00038(10)
_refine_ls_extinction_expression Fc^*^=kFc[1+0.001xFc^2^\l^3^/sin(2\q)]^-1/4^
_refine_ls_extinction_method 'SHELXL-2018/3 (Sheldrick 2018)'
_refine_ls_goodness_of_fit_ref 0.965
_refine_ls_hydrogen_treatment mixed
_refine_ls_matrix_type full
_refine_ls_number_parameters 274
_refine_ls_number_reflns 2738
_refine_ls_number_restraints 298
_refine_ls_restrained_S_all 0.949
_refine_ls_R_factor_all 0.0845
_refine_ls_R_factor_gt 0.0485
_refine_ls_shift/su_max 0.000
_refine_ls_shift/su_mean 0.000
_refine_ls_structure_factor_coef Fsqd
_refine_ls_weighting_details 'w=1/[\s^2^(Fo^2^)+(0.0745P)^2^] where P=(Fo^2^+2Fc^2^)/3'
_refine_ls_weighting_scheme calc
_refine_ls_wR_factor_gt 0.1135
_refine_ls_wR_factor_ref 0.1362
_reflns_Friedel_coverage 0.000
_reflns_number_gt 1846
_reflns_number_total 2738
_reflns_threshold_expression 'I > 2\s(I)'
_cod_data_source_file c9dt04163j2.cif
_cod_data_source_block shelx
_cod_depositor_comments 'Adding full bibliography for 7702264.cif.'
_cod_database_code 7702264
_shelx_shelxl_version_number 2018/3
_shelx_space_group_comment
;
The symmetry employed for this shelxl refinement is uniquely defined
by the following loop, which should always be used as a source of
symmetry information in preference to the above space-group names.
They are only intended as comments.
;
_shelx_estimated_absorpt_t_max 0.649
_shelx_estimated_absorpt_t_min 0.537
_olex2_refinement_description
;
1. Fixed Uiso
 At 1.2 times of:
  All C(H) groups
 At 1.5 times of:
  All O(H,H) groups
2. Shared sites
{Mo3, Cu5}
{Mo2, Cu6}
3. Restrained distances
 Cu3-HA \\sim Cu3-HB
 with sigma of 0.02
 Cu4-H9B \\sim Cu4-H9A
 with sigma of 0.02
4. Rigid bond restraints
 C5, N3, N4
 with sigma for 1-2 distances of 0.01 and sigma for 1-3 distances of 0.01
5. Uiso/Uaniso restraints and constraints
C5 \\sim N3 \\sim N4: within 3.8A with sigma of 0.04 and sigma for terminal
atoms of 0.08
Uanis(O) \\sim Ueq, Uanis(O9) \\sim Ueq: with sigma of 0.01 and sigma for
terminal atoms of 0.02
Uanis(N1) \\sim Ueq, Uanis(C4) \\sim Ueq: with sigma of 0.001 and sigma for
terminal atoms of 0.002
Uanis(Mo3) = Uanis(Cu5)
Uanis(Mo2) = Uanis(Cu6)
6. Rigid body (RIGU) restrains
 Cu2, C1, C2, N6, N8, N7, Cu1, Cu4, N1, N4, O7, O9, N3, N5, C4, C5, Mo2, N2,
 O1, O2, O3, O5, C3, Cu3, Mo3, Mo1, O6, O5W, O, O4, O8
 with sigma for 1-2 distances of 0.001 and sigma for 1-3 distances of 0.001
7. Others
 Fixed Sof: H1WA(0.5) H1WB(0.5) O(0.25) HA(0.5) HB(0.5) H3WA(0.5) H3WB(0.5)
 Mo2(0.25) Mo3(0.25) O9(0.25) H9A(0.5) H9B(0.5) O10(0.5) H10A(0.5) H10B(0.5)
 Cu5(0.25) Cu6(0.75)
8.a Riding coordinates:
 O9(H9A,H9B)
8.b Free rotating group:
 O1W(H1WA,H1WB), O(HA,HB), O3W(H3WA,H3WB), O10(H10A,H10B)
8.c Aromatic/amide H refined with riding coordinates:
 C1(H1), C2(H2), C3(H3), C4(H4), C5(H5)
;
_olex2_submission_special_instructions 'No special instructions were received'

loop_
_space_group_symop_operation_xyz
'x, y, z'
'-x, y, -z'
'x+1/2, y+1/2, z'
'-x+1/2, y+1/2, -z'
'-x, -y, -z'
'x, -y, z'
'-x+1/2, -y+1/2, -z'
'x+1/2, -y+1/2, z'

loop_
_atom_site_label
_atom_site_type_symbol
_atom_site_fract_x
_atom_site_fract_y
_atom_site_fract_z
_atom_site_U_iso_or_equiv
_atom_site_adp_type
_atom_site_occupancy
_atom_site_site_symmetry_order
_atom_site_calc_flag
_atom_site_refinement_flags_posn
_atom_site_refinement_flags_adp
_atom_site_refinement_flags_occupancy
_atom_site_disorder_assembly
_atom_site_disorder_group
C1 C 0.3423(5) 0.7634(9) 0.3261(8) 0.027(2) Uani 1 1 d . U . . .
H1 H 0.365136 0.828908 0.351253 0.033 Uiso 1 1 calc R . . . .
C2 C 0.3523(6) 0.7102(9) 0.2380(8) 0.028(2) Uani 1 1 d . U . . .
H2 H 0.383034 0.732745 0.190934 0.034 Uiso 1 1 calc R . . . .
C3 C 0.0399(5) 0.2876(9) 0.3255(8) 0.023(2) Uani 1 1 d . U . . .
H3 H -0.003900 0.263334 0.299033 0.027 Uiso 1 1 calc R . . . .
C4 C 0.0821(5) 0.7671(9) 0.3994(8) 0.0223(17) Uani 1 1 d . U . . .
H4 H 0.071618 0.834037 0.433166 0.027 Uiso 1 1 calc R . . . .
C5 C 0.2873(5) 0.5581(8) 0.6481(8) 0.025(2) Uani 1 1 d . U . . .
H5 H 0.302309 0.605303 0.702242 0.030 Uiso 1 1 calc R . . . .
N1 N 0.1401(4) 0.7070(7) 0.4138(6) 0.0202(15) Uani 1 1 d . U . . .
N2 N 0.0725(4) 0.3797(7) 0.2992(6) 0.0194(16) Uani 1 1 d . U . . .
N3 N 0.2443(5) 0.500000 0.5018(8) 0.0136(18) Uani 1 2 d S TU P A .
N4 N 0.2616(4) 0.5922(7) 0.5552(6) 0.0168(15) Uani 1 1 d . U . . .
N5 N 0.1338(4) 0.3827(6) 0.3542(6) 0.0139(15) Uani 1 1 d . U . . .
N6 N 0.2935(4) 0.7047(7) 0.3709(6) 0.0184(14) Uani 1 1 d . U . . .
N7 N 0.2747(4) 0.6180(6) 0.3111(6) 0.0152(13) Uani 1 1 d . U . . .
N8 N 0.3101(4) 0.6195(7) 0.2304(6) 0.0180(15) Uani 1 1 d . U . . .
O1 O 0.3254(3) 0.2746(6) -0.1509(5) 0.0218(14) Uani 1 1 d . U . . .
O2 O 0.3752(5) 0.500000 -0.1218(7) 0.0179(16) Uani 1 2 d S TU P . .
O1W O 0.0730(8) 0.500000 0.5512(11) 0.056(4) Uani 1 2 d S T P . .
H1WA H 0.033989 0.527078 0.565482 0.084 Uiso 0.5 1 d G . . . .
H1WB H 0.083479 0.538496 0.499992 0.084 Uiso 0.5 1 d G . . . .
O3 O 0.4651(3) 0.3528(5) -0.0991(5) 0.0175(12) Uani 1 1 d . U . . .
O O 0.1599(11) 0.500000 0.1425(18) 0.029(3) Uani 0.5 2 d S TU P A 2
HA H 0.159441 0.524001 0.081684 0.044 Uiso 0.5 1 d DG . . A 2
HB H 0.176224 0.432466 0.140396 0.044 Uiso 0.5 1 d DG . . A 2
O4 O 0.5705(5) 0.500000 -0.0752(9) 0.036(3) Uani 1 2 d S TU P . .
O3W O 0.4285(14) 0.500000 0.4376(15) 0.101(6) Uani 1 2 d S T P . .
H3WA H 0.422506 0.537097 0.382224 0.152 Uiso 0.5 1 d G . . . .
H3WB H 0.425476 0.550282 0.483604 0.152 Uiso 0.5 1 d G . . . .
O5 O 0.4087(3) 0.2455(5) 0.0313(5) 0.0185(13) Uani 1 1 d . U . . .
O6 O 0.0185(3) 0.3842(5) 0.1002(5) 0.0210(15) Uani 1 1 d . U . . .
O7 O 0.2996(3) 0.3897(5) 0.0159(5) 0.0173(12) Uani 1 1 d . U . . .
O8 O 0.4974(6) 0.500000 -0.2583(8) 0.034(2) Uani 1 2 d S TU P . .
O5W O -0.0699(5) 0.500000 0.2392(8) 0.038(3) Uani 1 2 d S TU P A .
Cu1 Cu 0.250000 0.750000 0.500000 0.0148(4) Uani 1 2 d S TU P . .
Cu2 Cu 0.20556(8) 0.500000 0.34183(12) 0.0130(4) Uani 1 2 d S TU P . .
Cu3 Cu 0.04155(8) 0.500000 0.20344(13) 0.0157(4) Uani 1 2 d DS TU P . .
Cu4 Cu 0.30204(8) 0.500000 0.12570(12) 0.0167(4) Uani 1 2 d DS TU P A .
Mo1 Mo 0.500000 0.20579(10) 0.000000 0.0175(3) Uani 1 2 d S TU P B .
Mo2 Mo 0.36442(5) 0.35143(9) -0.05986(8) 0.0124(3) Uani 0.25 1 d . U . B 5
Mo3 Mo 0.48731(7) 0.500000 -0.13642(11) 0.0157(4) Uani 0.5 2 d S TU P B 3
O9 O 0.1843(10) 0.500000 0.1344(18) 0.027(3) Uani 0.5 2 d S TU P A 1
H9A H 0.152011 0.546930 0.109653 0.040 Uiso 0.5 1 d DR . . A 1
H9B H 0.167381 0.435910 0.126633 0.040 Uiso 0.5 1 d DR . . A 1
O10 O 0.1641(9) 0.4560(17) -0.0749(14) 0.065(7) Uani 0.5 1 d . . . C -1
H10A H 0.197248 0.451054 -0.028480 0.097 Uiso 0.5 1 d G . . C -1
H10B H 0.132159 0.413591 -0.054427 0.097 Uiso 0.5 1 d G . . C -1
Cu5 Cu 0.48731(7) 0.500000 -0.13642(11) 0.0157(4) Uani 0.5 2 d S T P B 4
Cu6 Cu 0.36442(5) 0.35143(9) -0.05986(8) 0.0124(3) Uani 0.75 1 d . . . B 6

loop_
_atom_site_aniso_label
_atom_site_aniso_U_11
_atom_site_aniso_U_22
_atom_site_aniso_U_33
_atom_site_aniso_U_23
_atom_site_aniso_U_13
_atom_site_aniso_U_12
C1 0.033(4) 0.021(4) 0.028(4) -0.005(3) 0.005(3) -0.010(3)
C2 0.035(4) 0.023(4) 0.028(4) -0.005(3) 0.008(3) -0.012(3)
C3 0.016(4) 0.023(4) 0.028(6) 0.001(4) -0.006(4) -0.004(3)
C4 0.0226(18) 0.0218(19) 0.022(2) -0.0005(10) 0.0014(10) 0.0008(10)
C5 0.043(6) 0.014(5) 0.016(3) -0.005(3) -0.012(3) -0.002(4)
N1 0.0207(15) 0.0195(17) 0.0202(18) -0.0005(10) 0.0011(9) -0.0003(10)
N2 0.018(2) 0.021(3) 0.018(3) -0.002(3) -0.007(2) -0.004(2)
N3 0.024(5) 0.008(3) 0.009(3) 0.000 -0.002(3) 0.000
N4 0.024(4) 0.012(3) 0.014(3) -0.0049(19) -0.003(2) 0.000(2)
N5 0.017(2) 0.008(3) 0.016(3) -0.001(3) -0.006(2) 0.000(2)
N6 0.023(3) 0.013(3) 0.019(3) -0.002(2) -0.002(2) -0.001(2)
N7 0.023(3) 0.009(3) 0.014(3) 0.002(2) 0.001(2) 0.001(2)
N8 0.022(3) 0.016(3) 0.015(3) 0.001(2) 0.002(2) -0.002(2)
O1 0.029(3) 0.013(3) 0.022(3) -0.005(3) -0.006(3) -0.002(3)
O2 0.025(3) 0.009(3) 0.020(5) 0.000 0.001(3) 0.000
O1W 0.075(10) 0.056(10) 0.041(9) 0.000 0.029(7) 0.000
O3 0.022(2) 0.014(3) 0.016(3) 0.000(2) 0.001(2) 0.0027(17)
O 0.019(4) 0.052(8) 0.015(4) 0.000 -0.003(3) 0.000
O4 0.029(3) 0.021(5) 0.055(6) 0.000 -0.010(4) 0.000
O3W 0.153(18) 0.081(13) 0.073(13) 0.000 0.032(15) 0.000
O5 0.022(3) 0.016(3) 0.017(3) 0.002(3) 0.001(2) 0.002(2)
O6 0.032(3) 0.011(3) 0.018(3) -0.002(3) -0.010(3) -0.001(3)
O7 0.022(3) 0.015(3) 0.015(3) 0.002(2) 0.000(2) 0.001(2)
O8 0.049(5) 0.030(6) 0.023(4) 0.000 0.016(3) 0.000
O5W 0.019(4) 0.059(8) 0.036(6) 0.000 0.003(3) 0.000
Cu1 0.0246(8) 0.0073(8) 0.0121(9) -0.0004(7) -0.0017(6) 0.0005(7)
Cu2 0.0157(8) 0.0073(8) 0.0151(9) 0.000 -0.0035(6) 0.000
Cu3 0.0228(9) 0.0097(8) 0.0129(9) 0.000 -0.0083(7) 0.000
Cu4 0.0256(9) 0.0115(8) 0.0122(9) 0.000 -0.0027(7) 0.000
Mo1 0.0290(6) 0.0087(6) 0.0136(7) 0.000 -0.0061(5) 0.000
Mo2 0.0177(5) 0.0073(5) 0.0115(6) -0.0010(4) -0.0032(4) -0.0010(4)
Mo3 0.0199(7) 0.0077(7) 0.0189(8) 0.000 -0.0016(6) 0.000
O9 0.013(5) 0.051(8) 0.016(4) 0.000 0.000(3) 0.000
O10 0.048(11) 0.075(18) 0.065(13) -0.015(11) -0.027(9) 0.005(9)
Cu5 0.0199(7) 0.0077(7) 0.0189(8) 0.000 -0.0016(6) 0.000
Cu6 0.0177(5) 0.0073(5) 0.0115(6) -0.0010(4) -0.0032(4) -0.0010(4)

loop_
_atom_type_symbol
_atom_type_description
_atom_type_scat_dispersion_real
_atom_type_scat_dispersion_imag
_atom_type_scat_source
C C 0.0033 0.0016 'International Tables Vol C Tables 4.2.6.8 and 6.1.1.4'
H H 0.0000 0.0000 'International Tables Vol C Tables 4.2.6.8 and 6.1.1.4'
Cu Cu 0.3201 1.2651 'International Tables Vol C Tables 4.2.6.8 and 6.1.1.4'
Mo Mo -1.6832 0.6857 'International Tables Vol C Tables 4.2.6.8 and 6.1.1.4'
N N 0.0061 0.0033 'International Tables Vol C Tables 4.2.6.8 and 6.1.1.4'
O O 0.0106 0.0060 'International Tables Vol C Tables 4.2.6.8 and 6.1.1.4'

loop_
_geom_angle_atom_site_label_1
_geom_angle_atom_site_label_2
_geom_angle_atom_site_label_3
_geom_angle
_geom_angle_site_symmetry_1
_geom_angle_site_symmetry_3
C2 C1 H1 126.2 . .
N6 C1 H1 126.2 . .
N6 C1 C2 107.5(9) . .
C1 C2 H2 126.2 . .
N8 C2 C1 107.6(10) . .
N8 C2 H2 126.2 . .
C4 C3 H3 126.2 6_565 .
N2 C3 H3 126.2 . .
N2 C3 C4 107.6(8) . 6_565
C3 C4 H4 126.3 6_565 .
N1 C4 C3 107.4(9) . 6_565
N1 C4 H4 126.3 . .
C5 C5 H5 126.4 6_565 .
N4 C5 C5 107.2(5) . 6_565
N4 C5 H5 126.4 . .
C4 N1 Cu1 131.9(7) . .
N5 N1 C4 107.6(8) 6_565 .
N5 N1 Cu1 119.6(6) 6_565 .
C3 N2 N5 107.4(8) . .
C3 N2 Cu3 129.6(6) . .
N5 N2 Cu3 122.9(6) . .
N4 N3 N4 109.9(10) . 6_565
N4 N3 Cu2 124.8(5) . .
N4 N3 Cu2 124.8(5) 6_565 .
C5 N4 Cu1 129.1(6) . .
N3 N4 C5 107.8(8) . .
N3 N4 Cu1 123.1(6) . .
N1 N5 N2 109.9(7) 6_565 .
N1 N5 Cu2 125.2(5) 6_565 .
N2 N5 Cu2 124.8(6) . .
C1 N6 Cu1 126.2(7) . .
N7 N6 C1 107.3(9) . .
N7 N6 Cu1 126.3(7) . .
N6 N7 Cu2 124.7(7) . .
N8 N7 N6 110.0(8) . .
N8 N7 Cu2 125.3(6) . .
C2 N8 Cu4 129.1(8) . .
N7 N8 C2 107.6(8) . .
N7 N8 Cu4 123.2(6) . .
Mo2 O2 Mo2 127.3(5) 6_565 .
H1WA O1W H1WA 43.7 . 6_565
H1WA O1W H1WB 104.5 6_565 6_565
H1WA O1W H1WB 130.1 . 6_565
H1WA O1W H1WB 104.5 . .
H1WB O1W H1WA 130.1 . 6_565
H1WB O1W H1WB 63.9 . 6_565
Mo1 O3 Mo1 0.00(4) 2_655 .
Mo2 O3 Mo1 95.2(3) . .
Mo3 O3 Mo1 143.9(3) . .
Cu5 O3 Mo1 143.9(3) . .
Cu6 O3 Mo1 95.2(3) . .
O O HA 0.0 6_565 .
O O HB 0.0 6_565 .
O O Cu2 0(10) 6_565 .
O O Cu3 0(10) 6_565 .
O O H9B 0(10) 6_565 6_565
HA O HB 104.5 . .
HA O H9B 55.1 . 6_565
HA O H9B 92.8 6_565 6_565
HB O H9B 142.2 . 6_565
HB O H9B 16.5 6_565 6_565
Cu2 O HA 154(10) . 6_565
Cu2 O HA 153.7 . .
Cu2 O HB 86.6 . .
Cu2 O HB 87(10) . 6_565
Cu2 O H9A 129(3) . 6_565
Cu2 O H9B 102(3) . 6_565
Cu3 O HA 111.6 . .
Cu3 O HA 112(10) . 6_565
Cu3 O HB 111(9) . 6_565
Cu3 O HB 111.3 . .
Cu3 O Cu2 85.3(7) . .
Cu3 O H9A 92(2) . 6_565
Cu3 O H9B 106.1(19) . 6_565
H9A O HB 139.4 6_565 6_565
H9A O H9B 127.1 6_565 6_565
H3WA O3W H3WA 61.3 . 6_565
H3WA O3W H3WB 162.6 . 6_565
H3WA O3W H3WB 104.5 6_565 6_565
H3WA O3W H3WB 104.5 . .
H3WB O3W H3WA 162.6 . 6_565
H3WB O3W H3WB 87.3 . 6_565
Mo1 O5 Mo1 0.00(7) 2_655 .
Mo2 O5 Mo1 113.6(3) . .
Cu6 O5 Mo1 113.6(3) . .
Mo1 O6 Cu3 173.6(4) 7 .
Mo2 O7 Cu4 129.3(4) . .
Cu6 O7 Cu4 129.3(4) . .
N1 Cu1 N1 180.0 . 7_566
N4 Cu1 N1 87.2(3) . 7_566
N4 Cu1 N1 92.8(3) 7_566 7_566
N4 Cu1 N1 92.8(3) . .
N4 Cu1 N1 87.2(3) 7_566 .
N4 Cu1 N4 180.0 7_566 .
N4 Cu1 N6 91.4(3) . .
N4 Cu1 N6 88.6(3) 7_566 .
N4 Cu1 N6 91.4(3) 7_566 7_566
N4 Cu1 N6 88.6(3) . 7_566
N6 Cu1 N1 92.6(3) . 7_566
N6 Cu1 N1 87.4(3) 7_566 7_566
N6 Cu1 N1 87.4(3) . .
N6 Cu1 N1 92.6(3) 7_566 .
N6 Cu1 N6 180.0(4) . 7_566
N3 Cu2 O 179.0(6) . .
N3 Cu2 O9 168.7(5) . .
N5 Cu2 N3 96.1(3) 6_565 .
N5 Cu2 N3 96.1(3) . .
N5 Cu2 N5 88.6(4) . 6_565
N5 Cu2 N7 172.9(3) . .
N5 Cu2 N7 172.9(3) 6_565 6_565
N5 Cu2 N7 91.2(3) 6_565 .
N5 Cu2 N7 91.2(3) . 6_565
N5 Cu2 O 84.6(4) . .
N5 Cu2 O 84.6(4) 6_565 .
N5 Cu2 O9 92.0(4) . .
N5 Cu2 O9 92.0(4) 6_565 .
N7 Cu2 N3 90.9(3) 6_565 .
N7 Cu2 N3 90.9(3) . .
N7 Cu2 N7 88.2(5) 6_565 .
N7 Cu2 O 88.3(4) 6_565 .
N7 Cu2 O 88.3(4) . .
N7 Cu2 O9 81.0(4) . .
N7 Cu2 O9 81.0(4) 6_565 .
N2 Cu3 N2 92.1(5) 6_565 .
N2 Cu3 O 88.3(5) . .
N2 Cu3 O 88.3(5) 6_565 .
N2 Cu3 O5W 96.4(3) 6_565 .
N2 Cu3 O5W 96.4(3) . .
O6 Cu3 N2 89.6(3) 6_565 6_565
O6 Cu3 N2 174.2(3) . 6_565
O6 Cu3 N2 174.2(3) 6_565 .
O6 Cu3 N2 89.6(3) . .
O6 Cu3 O 86.3(5) . .
O6 Cu3 O 86.3(5) 6_565 .
O6 Cu3 O6 88.1(4) . 6_565
O6 Cu3 O5W 88.9(3) 6_565 .
O6 Cu3 O5W 88.9(3) . .
O5W Cu3 O 173.3(6) . .
N8 Cu4 N8 90.7(5) 6_565 .
N8 Cu4 O9 89.2(5) 6_565 .
N8 Cu4 O9 89.2(5) . .
O7 Cu4 N8 92.9(3) . 6_565
O7 Cu4 N8 175.1(3) 6_565 6_565
O7 Cu4 N8 92.9(3) 6_565 .
O7 Cu4 N8 175.1(3) . .
O7 Cu4 O7 83.3(4) . 6_565
O7 Cu4 O9 94.2(5) 6_565 .
O7 Cu4 O9 94.2(5) . .
O3 Mo1 O3 79.2(3) . 2_655
O3 Mo1 Mo2 40.14(17) 2_655 2_655
O3 Mo1 Mo2 86.28(18) . 2_655
O5 Mo1 O3 72.5(3) 2_655 2_655
O5 Mo1 O3 72.5(3) . .
O5 Mo1 O3 85.6(3) 2_655 .
O5 Mo1 O3 85.6(3) . 2_655
O5 Mo1 O5 151.7(4) 2_655 .
O5 Mo1 Mo2 125.1(2) . 2_655
O5 Mo1 Mo2 33.1(2) 2_655 2_655
O6 Mo1 O3 89.1(3) 7 .
O6 Mo1 O3 164.7(3) 7 2_655
O6 Mo1 O3 89.1(3) 8 2_655
O6 Mo1 O3 164.7(3) 8 .
O6 Mo1 O5 100.4(3) 7 .
O6 Mo1 O5 100.4(3) 8 2_655
O6 Mo1 O5 96.9(3) 7 2_655
O6 Mo1 O5 96.9(3) 8 .
O6 Mo1 O6 103.9(4) 7 8
O6 Mo1 Mo2 130.0(2) 7 2_655
O6 Mo1 Mo2 91.2(2) 8 2_655
Mo1 Mo1 O3 0(10) 2_655 2_655
Mo1 Mo1 O3 0(10) 2_655 .
Mo1 Mo1 O5 0(10) 2_655 .
Mo1 Mo1 O5 0(10) 2_655 2_655
Mo1 Mo1 O6 0(10) 2_655 7
Mo1 Mo1 O6 0(10) 2_655 8
Mo1 Mo1 Mo2 0(10) 2_655 2_655
O1 Mo2 O2 103.9(4) . .
O1 Mo2 O3 101.9(3) . .
O1 Mo2 O5 105.5(3) . .
O1 Mo2 O7 105.0(3) . .
O2 Mo2 O3 75.5(3) . .
O5 Mo2 O2 143.2(3) . .
O5 Mo2 O3 77.2(3) . .
O7 Mo2 O2 96.9(3) . .
O7 Mo2 O3 153.1(3) . .
O7 Mo2 O5 96.4(3) . .
O3 Mo3 O2 74.0(2) 6_565 .
O3 Mo3 O2 74.0(2) . .
O3 Mo3 O3 136.9(4) 6_565 .
O4 Mo3 O2 147.2(5) . .
O4 Mo3 O3 95.7(2) . 6_565
O4 Mo3 O3 95.7(2) . .
O8 Mo3 O2 106.5(4) . .
O8 Mo3 O3 108.1(2) . .
O8 Mo3 O3 108.1(2) . 6_565
O8 Mo3 O4 106.3(6) . .
HA O9 H9B 90.5 6_565 6_565
HB O9 H9B 17.1 6_565 6_565
Cu2 O9 HA 147(9) . 6_565
Cu2 O9 HB 85(10) . 6_565
Cu2 O9 H9A 114.8(3) . 6_565
Cu2 O9 H9A 114.8 . .
Cu2 O9 H9B 98.7 . .
Cu2 O9 H9B 98.71(16) . 6_565
Cu4 O9 HA 117(10) . 6_565
Cu4 O9 HB 102(10) . 6_565
Cu4 O9 Cu2 89.0(7) . .
Cu4 O9 H9A 131.4(3) . 6_565
Cu4 O9 H9A 131.4 . .
Cu4 O9 H9B 112.29(10) . 6_565
Cu4 O9 H9B 112.3 . .
H9A O9 HA 64.5 . 6_565
H9A O9 HB 44.6 . 6_565
H9A O9 HB 121.0 6_565 6_565
H9A O9 H9A 78.0 . 6_565
H9A O9 H9B 27.8 . 6_565
H9A O9 H9B 105.4 . .
H9A O9 H9B 105.4 6_565 6_565
H9B O9 HA 53.9 . 6_565
H9B O9 HB 145.8 . 6_565
H9B O9 H9A 27.8 . 6_565
H9B O9 H9B 132.1 . 6_565
H10A O10 H10B 104.5 . .
O3 Cu5 O2 74.0(2) 6_565 .
O3 Cu5 O2 74.0(2) . .
O3 Cu5 O3 136.9(4) 6_565 .
O4 Cu5 O2 147.2(5) . .
O4 Cu5 O3 95.7(2) . 6_565
O4 Cu5 O3 95.7(2) . .
O8 Cu5 O2 106.5(4) . .
O8 Cu5 O3 108.1(2) . .
O8 Cu5 O3 108.1(2) . 6_565
O8 Cu5 O4 106.3(6) . .
O1 Cu6 O2 103.9(4) . .
O1 Cu6 O3 101.9(3) . .
O1 Cu6 O5 105.5(3) . .
O1 Cu6 O7 105.0(3) . .
O2 Cu6 O3 75.5(3) . .
O5 Cu6 O2 143.2(3) . .
O5 Cu6 O3 77.2(3) . .
O7 Cu6 O2 96.9(3) . .
O7 Cu6 O3 153.1(3) . .
O7 Cu6 O5 96.4(3) . .

loop_
_geom_bond_atom_site_label_1
_geom_bond_atom_site_label_2
_geom_bond_distance
_geom_bond_site_symmetry_2
C1 H1 0.9300 .
C1 C2 1.346(15) .
C1 N6 1.338(13) .
C2 H2 0.9300 .
C2 N8 1.333(13) .
C3 H3 0.9300 .
C3 C4 1.374(13) 6_565
C3 N2 1.306(13) .
C4 H4 0.9300 .
C4 N1 1.318(12) .
C5 C5 1.356(19) 6_565
C5 H5 0.9300 .
C5 N4 1.345(11) .
N1 N5 1.310(11) 6_565
N1 Cu1 2.371(8) .
N2 N5 1.333(9) .
N2 Cu3 1.951(8) .
N3 N4 1.315(9) .
N3 N4 1.315(9) 6_565
N3 Cu2 2.181(11) .
N4 Cu1 1.987(8) .
N5 Cu2 1.961(8) .
N6 N7 1.317(11) .
N6 Cu1 2.029(9) .
N7 N8 1.311(11) .
N7 Cu2 1.979(8) .
N8 Cu4 1.961(8) .
O1 Mo2 1.633(6) .
O1 Cu6 1.633(6) .
O2 Mo2 1.936(5) 6_565
O2 Mo2 1.936(5) .
O2 Mo3 2.180(10) .
O2 Cu5 2.180(10) .
O2 Cu6 1.936(5) .
O1W H1WA 0.85(19) 6_565
O1W H1WA 0.8502 .
O1W H1WB 0.8493 .
O1W H1WB 0.8(2) 6_565
O3 Mo1 2.228(7) .
O3 Mo1 2.228(7) 2_655
O3 Mo2 2.045(7) .
O3 Mo3 1.847(7) .
O3 Cu5 1.847(7) .
O3 Cu6 2.045(7) .
O O 0.00(4) 6_565
O HA 0.8500 .
O HA 0.85(10) 6_565
O HB 0.8501 .
O HB 0.85(10) 6_565
O Cu2 2.71(2) .
O Cu3 2.48(2) .
O H9A 0.71(3) 6_565
O H9B 0.793(12) 6_565
O4 Mo3 1.732(10) .
O4 Cu5 1.732(10) .
O3W H3WA 0.8(3) 6_565
O3W H3WA 0.8499 .
O3W H3WB 0.9(3) 6_565
O3W H3WB 0.8501 .
O5 Mo1 1.894(7) 2_655
O5 Mo1 1.894(7) .
O5 Mo2 1.881(6) .
O5 Cu6 1.881(6) .
O6 Cu3 1.945(7) .
O6 Mo1 1.705(7) 7
O7 Cu4 1.937(7) .
O7 Mo2 1.721(7) .
O7 Cu6 1.721(7) .
O8 Mo3 1.637(11) .
O8 Cu5 1.637(11) .
O5W Cu3 2.233(11) .
Cu2 O9 2.74(2) .
Cu4 O9 2.278(19) .
Mo1 Mo1 0.000(2) 2_655
Mo1 Mo2 3.159(3) 2_655
O9 H9A 0.8711 .
O9 H9A 0.8711 6_565
O9 H9B 0.8187 .
O9 H9B 0.8187 6_565
O10 H10A 0.8497 .
O10 H10B 0.8499 .

loop_
_geom_torsion_atom_site_label_1
_geom_torsion_atom_site_label_2
_geom_torsion_atom_site_label_3
_geom_torsion_atom_site_label_4
_geom_torsion
_geom_torsion_site_symmetry_1
_geom_torsion_site_symmetry_4
C1 C2 N8 N7 0.7(12) . .
C1 C2 N8 Cu4 -175.9(7) . .
C1 N6 N7 N8 0.3(10) . .
C1 N6 N7 Cu2 178.2(6) . .
C2 C1 N6 N7 0.1(11) . .
C2 C1 N6 Cu1 -174.4(7) . .
C3 C4 N1 N5 -1.9(11) 6_565 6_565
C3 C4 N1 Cu1 166.5(7) 6_565 .
C3 N2 N5 N1 0.7(11) . 6_565
C3 N2 N5 Cu2 177.5(7) . .
C4 C3 N2 N5 0.5(12) 6_565 .
C4 C3 N2 Cu3 -176.9(7) 6_565 .
C5 C5 N4 N3 2.1(8) 6_565 .
C5 C5 N4 Cu1 -177.5(5) 6_565 .
N4 N3 N4 C5 -3.6(14) 6_565 .
N4 N3 N4 Cu1 176.1(4) 6_565 .
N6 C1 C2 N8 -0.5(12) . .
N6 N7 N8 C2 -0.6(10) . .
N6 N7 N8 Cu4 176.2(5) . .
Cu1 N6 N7 N8 174.8(6) . .
Cu1 N6 N7 Cu2 -7.3(10) . .
Cu2 N3 N4 C5 -176.0(8) . .
Cu2 N3 N4 Cu1 3.7(13) . .
Cu2 N7 N8 C2 -178.5(6) . .
Cu2 N7 N8 Cu4 -1.7(10) . .
Cu3 N2 N5 N1 178.3(6) . 6_565
Cu3 N2 N5 Cu2 -4.9(11) . .
Cu4 O7 Mo2 O1 -169.1(4) . .
Cu4 O7 Mo2 O2 -62.7(5) . .
Cu4 O7 Mo2 O3 8.8(9) . .
Cu4 O7 Mo2 O5 83.0(5) . .
Cu4 O7 Cu6 O1 -169.1(4) . .
Cu4 O7 Cu6 O2 -62.7(5) . .
Cu4 O7 Cu6 O3 8.8(9) . .
Cu4 O7 Cu6 O5 83.0(5) . .
Mo1 O3 Mo3 O2 -138.4(7) . .
Mo1 O3 Mo3 O2 -138.4(7) 2_655 .
Mo1 O3 Mo3 O3 -94.9(7) . 6_565
Mo1 O3 Mo3 O3 -94.9(7) 2_655 6_565
Mo1 O3 Mo3 O4 9.9(7) 2_655 .
Mo1 O3 Mo3 O4 9.9(7) . .
Mo1 O3 Mo3 O8 119.1(7) . .
Mo1 O3 Mo3 O8 119.1(7) 2_655 .
Mo1 O3 Cu5 O2 -138.4(7) . .
Mo1 O3 Cu5 O2 -138.4(7) 2_655 .
Mo1 O3 Cu5 O3 -94.9(7) . 6_565
Mo1 O3 Cu5 O3 -94.9(7) 2_655 6_565
Mo1 O3 Cu5 O4 9.9(7) . .
Mo1 O3 Cu5 O4 9.9(7) 2_655 .
Mo1 O3 Cu5 O8 119.1(7) 2_655 .
Mo1 O3 Cu5 O8 119.1(7) . .
Mo1 O5 Mo1 O3 0(100) 2_655 2_655
Mo1 O5 Mo1 O3 0(100) 2_655 .
Mo1 O5 Mo1 O5 0(100) 2_655 2_655
Mo1 O5 Mo1 O6 0(100) 2_655 8
Mo1 O5 Mo1 O6 0(33) 2_655 7
Mo1 O5 Mo1 Mo2 0(100) 2_655 2_655
Mo1 O5 Mo2 O1 88.5(4) 2_655 .
Mo1 O5 Mo2 O1 88.5(4) . .
Mo1 O5 Mo2 O2 -53.4(7) 2_655 .
Mo1 O5 Mo2 O2 -53.4(7) . .
Mo1 O5 Mo2 O3 -10.5(3) 2_655 .
Mo1 O5 Mo2 O3 -10.5(3) . .
Mo1 O5 Mo2 O7 -164.0(3) . .
Mo1 O5 Mo2 O7 -164.0(3) 2_655 .
Mo1 O5 Cu6 O1 88.5(4) 2_655 .
Mo1 O5 Cu6 O1 88.5(4) . .
Mo1 O5 Cu6 O2 -53.4(7) . .
Mo1 O5 Cu6 O2 -53.4(7) 2_655 .
Mo1 O5 Cu6 O3 -10.5(3) . .
Mo1 O5 Cu6 O3 -10.5(3) 2_655 .
Mo1 O5 Cu6 O7 -164.0(3) . .
Mo1 O5 Cu6 O7 -164.0(3) 2_655 .
Mo2 O5 Mo1 O3 9.9(3) . .
Mo2 O5 Mo1 O3 89.9(3) . 2_655
Mo2 O5 Mo1 O5 51.0(3) . 2_655
Mo2 O5 Mo1 O6 178.5(3) . 8
Mo2 O5 Mo1 O6 -75.9(4) . 7
Mo2 O5 Mo1 Mo1 0.000(8) . 2_655
Mo2 O5 Mo1 Mo2 82.1(3) . 2_655
Cu6 O5 Mo1 O3 89.9(3) . 2_655
Cu6 O5 Mo1 O3 9.9(3) . .
Cu6 O5 Mo1 O5 51.0(3) . 2_655
Cu6 O5 Mo1 O6 178.5(3) . 8
Cu6 O5 Mo1 O6 -75.9(4) . 7
Cu6 O5 Mo1 Mo1 0.000(8) . 2_655
